data_2004479
loop_
_publ_author_name
'Bruhn, C.'
'Preetz, W.'

_publ_section_title
;
 Dipyridiniomethane <i>cis</i>- and
 <i>trans</i>-Difluorotetrachloroosmate(IV), <i>cis</i>- and
 <i>trans</i>-[(C~5~H~5~N)~2~CH~2~][OsCl~4~F~2~]
;
_journal_issue 2
_journal_name_full 'Acta Crystallographica Section C'
_journal_page_first 321
_journal_page_last 325
_journal_paper_doi 10.1107/S0108270195010717
_journal_volume 52
_journal_year 1996
_chemical_formula_moiety 'C22 H24 Cl8 F4 N4 Os2'
_chemical_formula_structural cis-[(C~5~H~5~N)~2~CH~2~][OsF~2~Cl~4~]
_chemical_formula_sum 'C22 H24 Cl8 F4 N4 Os2'
_chemical_formula_weight 542.23
_chemical_name_systematic
;
N,N'-methylenedipyridinium cis-difluorotetrachloroosmate(IV)
;
_space_group_IT_number 14
_symmetry_cell_setting monoclinic
_symmetry_space_group_name_Hall '-P 2yn'
_symmetry_space_group_name_H-M 'P 1 21/n 1'
_audit_creation_method SHELXL
_cell_angle_alpha 90.00
_cell_angle_beta 103.80(2)
_cell_angle_gamma 90.00
_cell_formula_units_Z 8
_cell_length_a 10.269(4)
_cell_length_b 19.958(3)
_cell_length_c 15.066(3)
_cell_measurement_reflns_used 25
_cell_measurement_temperature 293(2)
_cell_measurement_theta_max 12.68
_cell_measurement_theta_min 3.19
_cell_volume 2998.6(14)
_computing_cell_refinement CAD-4-PC
_computing_data_collection 'CAD-4-PC (Enraf-Nonius, 1993)'
_computing_data_reduction 'MolEN (Fair, 1990)'
_computing_molecular_graphics 'ORTEPII (Johnson, 1976)'
_computing_publication_material SHELXL93
_computing_structure_refinement 'SHELXL93 (Sheldrick, 1993)'
_computing_structure_solution 'SIR92 (Altomare et al., 1992)'
_diffrn_ambient_temperature 293(2)
_diffrn_measurement_device 'Enraf-Nonius CAD-4'
_diffrn_measurement_method \w/2\q
_diffrn_radiation_monochromator graphite
_diffrn_radiation_source 'fine-focus sealed tube'
_diffrn_radiation_type MoK\a
_diffrn_radiation_wavelength 0.71069
_diffrn_reflns_av_R_equivalents 0.0282
_diffrn_reflns_av_sigmaI/netI 0.0331
_diffrn_reflns_limit_h_max 11
_diffrn_reflns_limit_h_min 0
_diffrn_reflns_limit_k_max 22
_diffrn_reflns_limit_k_min 0
_diffrn_reflns_limit_l_max 16
_diffrn_reflns_limit_l_min -17
_diffrn_reflns_number 4995
_diffrn_reflns_theta_max 23.99
_diffrn_reflns_theta_min 2.04
_diffrn_standards_decay_% 1.2
_diffrn_standards_interval_count 300
_diffrn_standards_interval_time 240
_diffrn_standards_number 3
_exptl_absorpt_coefficient_mu 9.228
_exptl_absorpt_correction_T_max 0.99
_exptl_absorpt_correction_T_min 0.73
_exptl_absorpt_correction_type 'empirical via \y scans (North, Phillips & Mathews, 1968)'
_exptl_crystal_colour orange
_exptl_crystal_density_diffrn 2.402
_exptl_crystal_description prismatic
_exptl_crystal_F_000 2032
_exptl_crystal_size_max 0.2
_exptl_crystal_size_mid 0.2
_exptl_crystal_size_min 0.1
_refine_diff_density_max 1.09
_refine_diff_density_min -1.55
_refine_ls_extinction_coef 0.00363(10)
_refine_ls_extinction_method 'SHELXL93 (Sheldrick, 1993)'
_refine_ls_goodness_of_fit_all 1.182
_refine_ls_goodness_of_fit_obs 1.140
_refine_ls_hydrogen_treatment
;
All H atoms refined freely with isotropic thermal parameters except for H1B
which was placed in a calculated position
;
_refine_ls_matrix_type full
_refine_ls_number_parameters 455
_refine_ls_number_reflns 4707
_refine_ls_number_restraints 0
_refine_ls_restrained_S_all 1.182
_refine_ls_restrained_S_obs 1.140
_refine_ls_R_factor_all 0.0467
_refine_ls_R_factor_obs 0.0290
_refine_ls_shift/esd_max -0.7
_refine_ls_shift/esd_mean 0.012
_refine_ls_structure_factor_coef Fsqd
_refine_ls_weighting_scheme
;
calc w = 1/[\s^2^(F~o~^2^) + (0.031P)^2^ + 6.61P]
where P = (F~o~^2^ + 2F~c~^2^)/3
;
_refine_ls_wR_factor_all 0.0756
_refine_ls_wR_factor_obs 0.0642
_reflns_number_observed 3751
_reflns_number_total 4707
_reflns_observed_criterion >2sigma(I)
_cod_data_source_file bm1027.cif
_cod_data_source_block I
_cod_original_sg_symbol_H-M 'P 21/n'
_cod_database_code 2004479

loop_
_symmetry_equiv_pos_as_xyz
'x, y, z'
'-x+1/2, y+1/2, -z+1/2'
'-x, -y, -z'
'x-1/2, -y-1/2, z-1/2'

loop_
_atom_site_aniso_label
_atom_site_aniso_U_11
_atom_site_aniso_U_22
_atom_site_aniso_U_33
_atom_site_aniso_U_12
_atom_site_aniso_U_13
_atom_site_aniso_U_23
Os1 0.0230(2) 0.0233(2) 0.0205(2) 0.00100(12) 0.00534(12) 0.00079(13)
F11 0.033(3) 0.041(3) 0.046(3) 0.012(2) 0.006(2) -0.006(2)
F12 0.039(3) 0.038(3) 0.029(3) -0.002(2) 0.014(2) 0.006(2)
Cl11 0.0275(10) 0.0391(12) 0.0510(14) 0.0063(9) 0.0090(9) -0.0101(10)
Cl12 0.087(2) 0.0474(14) 0.0270(12) -0.0121(13) 0.0184(12) 0.0071(10)
Cl13 0.0314(10) 0.0314(11) 0.0331(11) -0.0026(9) 0.0030(8) -0.0063(9)
Cl14 0.0312(10) 0.0353(11) 0.0353(11) -0.0049(9) -0.0003(9) -0.0042(9)
Os2 0.0231(2) 0.0264(2) 0.0222(2) 0.00218(13) 0.00426(13) 0.00053(13)
F21 0.030(2) 0.038(3) 0.052(3) 0.013(2) 0.005(2) 0.005(2)
F22 0.023(2) 0.011(2) 0.091(4) -0.004(2) 0.015(2) 0.001(2)
Cl21 0.0304(10) 0.0383(12) 0.0386(12) 0.0099(9) 0.0103(9) -0.0027(10)
Cl22 0.0334(11) 0.0355(11) 0.0430(13) -0.0057(9) 0.0065(9) 0.0022(10)
Cl24 0.0562(14) 0.0541(14) 0.0454(14) 0.0104(12) 0.0182(11) 0.0100(12)
Cl23 0.0591(15) 0.0550(15) 0.0334(12) -0.0106(12) 0.0126(11) 0.0110(11)
CM1 0.036(5) 0.035(5) 0.032(5) 0.001(4) 0.004(4) -0.004(4)
NA 0.027(3) 0.028(4) 0.024(4) 0.001(3) 0.008(3) -0.001(3)
C1A 0.028(4) 0.048(6) 0.038(5) -0.001(4) 0.007(4) -0.009(4)
C2A 0.038(5) 0.065(7) 0.034(5) 0.011(5) -0.003(4) -0.008(5)
C3A 0.062(7) 0.050(6) 0.025(5) 0.015(5) 0.007(5) 0.001(5)
C4A 0.060(6) 0.042(5) 0.029(5) 0.002(5) 0.018(5) 0.001(4)
C5A 0.029(5) 0.038(5) 0.029(5) 0.001(4) 0.007(4) -0.001(4)
NB 0.022(3) 0.032(4) 0.020(3) -0.003(3) 0.004(3) 0.003(3)
C1B 0.031(4) 0.040(5) 0.040(5) 0.012(4) 0.014(4) 0.009(4)
C2B 0.028(5) 0.054(6) 0.031(5) -0.007(4) -0.001(4) 0.001(4)
C3B 0.049(6) 0.035(5) 0.028(5) -0.006(4) 0.013(4) -0.006(4)
C4B 0.038(5) 0.025(4) 0.037(5) -0.001(4) 0.012(4) -0.002(4)
C5B 0.023(4) 0.031(4) 0.022(4) 0.001(3) 0.005(3) 0.001(4)
CM2 0.038(5) 0.023(5) 0.027(5) -0.003(4) 0.006(4) -0.001(4)
NC 0.026(3) 0.029(4) 0.019(3) -0.001(3) 0.004(3) -0.003(3)
C1C 0.033(5) 0.038(5) 0.031(5) -0.006(4) 0.006(4) -0.004(4)
C2C 0.039(5) 0.052(6) 0.025(5) 0.005(4) -0.002(4) -0.006(4)
C3C 0.050(6) 0.034(5) 0.032(5) 0.005(4) 0.012(4) -0.004(4)
C4C 0.044(5) 0.027(5) 0.043(6) -0.003(4) 0.022(4) -0.004(4)
C5C 0.030(5) 0.034(5) 0.033(5) -0.001(4) 0.001(4) -0.011(4)
ND 0.026(3) 0.032(4) 0.021(4) -0.004(3) 0.005(3) -0.003(3)
C1D 0.045(5) 0.034(5) 0.027(5) -0.005(4) 0.012(4) -0.001(4)
C2D 0.051(6) 0.038(6) 0.033(5) -0.016(5) -0.003(5) 0.003(5)
C3D 0.084(8) 0.031(5) 0.034(5) -0.018(5) 0.021(5) -0.014(4)
C4D 0.059(7) 0.036(5) 0.047(6) 0.000(5) 0.022(5) -0.004(5)
C5D 0.045(5) 0.031(5) 0.032(5) -0.006(4) 0.008(4) -0.004(4)

loop_
_atom_site_label
_atom_site_occupancy
_atom_site_fract_x
_atom_site_fract_y
_atom_site_fract_z
_atom_site_U_iso_or_equiv
_atom_site_thermal_displace_type
_atom_site_calc_flag
_atom_site_refinement_flags
_atom_site_type_symbol
Os1 1 .23191(3) .357482(15) .70256(2) .02221(12) Uani d . Os
F11 1 .3767(5) .2964(2) .6957(3) .0406(12) Uani d . F
F12 1 .2558(5) .3968(2) .5893(3) .0345(11) Uani d . F
Cl11 1 .0610(2) .43337(11) .7057(2) .0392(5) Uani d . Cl
Cl12 1 .2123(3) .30555(13) .8355(2) .0529(7) Uani d . Cl
Cl13 1 .0830(2) .28241(10) .61091(14) .0328(5) Uani d . Cl
Cl14 1 .3898(2) .43320(10) .78335(14) .0353(5) Uani d . Cl
Os2 1 -0.25242(3) .10469(2) .70726(2) .02411(12) Uani d . Os
F21 1 -0.1041(4) .0428(2) .7105(4) .0409(12) Uani d . F
F22 1 -0.3813(4) .0295(2) .6491(4) .0412(13) Uani d . F
Cl21 1 -0.4280(2) .17887(11) .70040(14) .0354(5) Uani d . Cl
Cl22 1 -.0986(2) .18813(11) .7664(2) .0377(5) Uani d . Cl
Cl24 1 -0.2490(3) .12843(13) .5593(2) .0509(6) Uani d . Cl
Cl23 1 -0.2583(2) .06831(13) .8536(2) .0489(6) Uani d . Cl
CM1 1 -0.2743(10) .4072(5) .7444(6) .035(2) Uani d . C
NA 1 -0.2425(6) .3610(3) .8235(4) .0263(15) Uani d . N
C1A 1 -0.1216(9) .3651(5) .8817(6) .038(2) Uani d . C
C2A 1 -.0950(10) .3275(6) .9596(7) .048(3) Uani d . C
C3A 1 -0.1915(11) .2860(5) .9782(6) .046(3) Uani d . C
C4A 1 -0.3140(10) .2811(5) .9161(6) .042(2) Uani d . C
C5A 1 -0.3375(9) .3186(5) .8380(6) .032(2) Uani d . C
NB 1 -0.3174(6) .3700(3) .6577(4) .0250(14) Uani d . N
C1B 1 -0.4408(8) .3789(4) .6053(6) .036(2) Uani d . C
C2B 1 -0.4804(9) .3493(5) .5222(6) .039(2) Uani d . C
C3B 1 -0.3927(9) .3079(5) .4939(6) .037(2) Uani d . C
C4B 1 -0.2669(9) .2957(4) .5482(6) .033(2) Uani d . C
C5B 1 -0.2300(8) .3285(4) .6314(5) .026(2) Uani d . C
CM2 1 .2379(9) .1516(4) .7364(6) .030(2) Uani d . C
NC 1 .2776(6) .1127(3) .8203(4) .0251(14) Uani d . N
C1C 1 .4032(9) .1183(5) .8732(6) .034(2) Uani d . C
C2C 1 .4375(9) .0861(5) .9563(6) .040(2) Uani d . C
C3C 1 .3448(9) .0478(5) .9827(6) .038(2) Uani d . C
C4C 1 .2183(9) .0407(4) .9266(6) .036(2) Uani d . C
C5C 1 .1859(9) .0736(4) .8451(6) .034(2) Uani d . C
ND 1 .2117(6) .1072(3) .6546(4) .0268(15) Uani d . N
C1D 1 .0915(9) .1129(5) .5944(6) .035(2) Uani d . C
C2D 1 .0702(11) .0787(5) .5151(7) .043(2) Uani d . C
C3D 1 .1660(12) .0378(5) .4958(7) .048(3) Uani d . C
C4D 1 .2844(11) .0308(5) .5589(7) .046(2) Uani d . C
C5D 1 .3090(10) .0662(4) .6379(6) .036(2) Uani d . C
HM1A 1 -0.334(8) .439(4) .758(5) .02(2) Uiso d . H
HM1B 1 -0.189(13) .428(6) .739(8) .09(4) Uiso d . H
H1A 1 -.064(8) .399(4) .861(5) .03(2) Uiso d . H
H2A 1 -.012(12) .338(6) .995(8) .08(4) Uiso d . H
H3A 1 -0.185(10) .265(5) 1.036(7) .05(3) Uiso d . H
H4A 1 -0.384(10) .248(5) .930(7) .06(3) Uiso d . H
H5A 1 -0.413(9) .316(5) .806(6) .04(3) Uiso d . H
H1B 1 -0.5009(8) .4059(4) .6263(6) .000(15) Uiso calc R H
H2B 1 -0.566(11) .356(5) .490(8) .07(4) Uiso d . H
H3B 1 -0.403(8) .288(4) .442(6) .03(2) Uiso d . H
H4B 1 -0.198(8) .272(4) .529(6) .03(2) Uiso d . H
H5B 1 -0.141(7) .324(3) .670(5) .008(16) Uiso d . H
HM2A 1 .298(10) .182(5) .741(7) .05(3) Uiso d . H
HM2B 1 .155(8) .176(4) .739(5) .020(19) Uiso d . H
H1C 1 .454(7) .149(4) .848(5) .019(19) Uiso d . H
H2C 1 .532(8) .092(4) 1.000(6) .04(2) Uiso d . H
H3C 1 .362(9) .016(5) 1.047(7) .05(3) Uiso d . H
H4C 1 .144(10) .017(5) .943(7) .06(3) Uiso d . H
H5C 1 .110(8) .073(4) .805(5) .016(19) Uiso d . H
H1D 1 .033(8) .141(4) .611(6) .04(3) Uiso d . H
H2D 1 .002(8) .086(4) .484(5) .01(2) Uiso d . H
H3D 1 .148(9) .008(5) .447(7) .05(3) Uiso d . H
H4D 1 .350(10) .010(5) .546(7) .05(3) Uiso d . H
H5D 1 .376(10) .072(5) .684(7) .05(3) Uiso d . H

loop_
_atom_type_symbol
_atom_type_description
_atom_type_scat_dispersion_real
_atom_type_scat_dispersion_imag
_atom_type_scat_source
C C .0033 .0016 'International Tables Vol C Tables 4.2.6.8 and 6.1.1.4'
H H .0000 .0000 'International Tables Vol C Tables 4.2.6.8 and 6.1.1.4'
N N .0061 .0033 'International Tables Vol C Tables 4.2.6.8 and 6.1.1.4'
F F .0171 .0103 'International Tables Vol C Tables 4.2.6.8 and 6.1.1.4'
Cl Cl .1484 .1585 'International Tables Vol C Tables 4.2.6.8 and 6.1.1.4'
Os Os -1.2165 7.6030 'International Tables Vol C Tables 4.2.6.8 and 6.1.1.4'

loop_
_geom_angle_atom_site_label_1
_geom_angle_atom_site_label_2
_geom_angle_atom_site_label_3
_geom_angle
_geom_angle_publ_flag
F11 Os1 F12 87.0(2) y
F11 Os1 Cl12 89.5(2) y
F12 Os1 Cl12 176.4(2) y
F11 Os1 Cl11 177.5(2) y
F12 Os1 Cl11 90.53(15) y
Cl12 Os1 Cl11 93.01(9) y
F11 Os1 Cl14 89.4(2) y
F12 Os1 Cl14 88.81(15) y
Cl12 Os1 Cl14 91.81(9) y
Cl11 Os1 Cl14 90.07(8) y
F11 Os1 Cl13 88.1(2) y
F12 Os1 Cl13 86.67(15) y
Cl12 Os1 Cl13 92.56(8) y
Cl11 Os1 Cl13 92.23(8) y
Cl14 Os1 Cl13 174.94(8) y
F21 Os2 F22 88.2(2) y
F21 Os2 Cl24 87.8(2) y
F22 Os2 Cl24 83.9(2) y
F21 Os2 Cl21 178.8(2) y
F22 Os2 Cl21 91.85(13) y
Cl24 Os2 Cl21 90.97(8) y
F21 Os2 Cl22 89.4(2) y
F22 Os2 Cl22 176.4(2) y
Cl24 Os2 Cl22 93.32(9) y
Cl21 Os2 Cl22 90.56(8) y
F21 Os2 Cl23 88.6(2) y
F22 Os2 Cl23 90.9(2) y
Cl24 Os2 Cl23 173.80(9) y
Cl21 Os2 Cl23 92.61(9) y
Cl22 Os2 Cl23 91.70(8) y
NB CM1 NA 111.2(7) y
NB CM1 HM1A 117.(5) ?
NA CM1 HM1A 106.(5) ?
NB CM1 HM1B 103.(7) ?
NA CM1 HM1B 108.(7) ?
HM1A CM1 HM1B 112.(9) ?
C1A NA C5A 121.6(8) ?
C1A NA CM1 118.8(7) ?
C5A NA CM1 119.5(7) ?
NA C1A C2A 119.6(9) ?
NA C1A H1A 111.(5) ?
C2A C1A H1A 129.(5) ?
C1A C2A C3A 120.1(9) ?
C1A C2A H2A 110.(8) ?
C3A C2A H2A 130.(8) ?
C2A C3A C4A 119.4(9) ?
C2A C3A H3A 124.(6) ?
C4A C3A H3A 116.(6) ?
C5A C4A C3A 119.3(10) ?
C5A C4A H4A 122.(6) ?
C3A C4A H4A 119.(6) ?
NA C5A C4A 119.9(9) ?
NA C5A H5A 125.(7) ?
C4A C5A H5A 115.(7) ?
C1B NB C5B 120.8(7) ?
C1B NB CM1 119.9(7) ?
C5B NB CM1 119.3(6) ?
NB C1B C2B 121.4(8) ?
NB C1B H1B 119.3(5) ?
C2B C1B H1B 119.3(5) ?
C1B C2B C3B 118.5(8) ?
C1B C2B H2B 119.(7) ?
C3B C2B H2B 123.(7) ?
C2B C3B C4B 121.1(9) ?
C2B C3B H3B 129.(5) ?
C4B C3B H3B 110.(5) ?
C3B C4B C5B 118.1(8) ?
C3B C4B H4B 124.(5) ?
C5B C4B H4B 117.(5) ?
NB C5B C4B 119.9(7) ?
NB C5B H5B 119.(4) ?
C4B C5B H5B 121.(4) ?
NC CM2 ND 111.0(7) y
NC CM2 HM2A 105.(7) ?
ND CM2 HM2A 119.(7) ?
NC CM2 HM2B 107.(4) ?
ND CM2 HM2B 110.(4) ?
HM2A CM2 HM2B 105.(8) ?
C5C NC C1C 121.3(7) ?
C5C NC CM2 118.8(7) ?
C1C NC CM2 119.8(7) ?
NC C1C C2C 120.0(8) ?
NC C1C H1C 111.(4) ?
C2C C1C H1C 129.(5) ?
C3C C2C C1C 119.1(8) ?
C3C C2C H2C 120.(5) ?
C1C C2C H2C 121.(5) ?
C2C C3C C4C 120.3(9) ?
C2C C3C H3C 126.(5) ?
C4C C3C H3C 114.(5) ?
C5C C4C C3C 119.6(9) ?
C5C C4C H4C 115.(6) ?
C3C C4C H4C 125.(6) ?
NC C5C C4C 119.7(8) ?
NC C5C H5C 113.(5) ?
C4C C5C H5C 128.(5) ?
C1D ND C5D 121.3(7) ?
C1D ND CM2 117.5(7) ?
C5D ND CM2 121.0(7) ?
C2D C1D ND 118.8(9) ?
C2D C1D H1D 125.(6) ?
ND C1D H1D 116.(6) ?
C1D C2D C3D 121.3(10) ?
C1D C2D H2D 112.(6) ?
C3D C2D H2D 127.(6) ?
C4D C3D C2D 118.8(10) ?
C4D C3D H3D 118.(6) ?
C2D C3D H3D 122.(6) ?
C5D C4D C3D 120.6(10) ?
C5D C4D H4D 118.(7) ?
C3D C4D H4D 121.(7) ?
C4D C5D ND 119.0(9) ?
C4D C5D H5D 137.(7) ?
ND C5D H5D 105.(7) ?

loop_
_geom_bond_atom_site_label_1
_geom_bond_atom_site_label_2
_geom_bond_distance
_geom_bond_publ_flag
Os1 F11 1.945(4) y
Os1 F12 1.946(4) y
Os1 Cl12 2.306(2) y
Os1 Cl11 2.327(2) y
Os1 Cl14 2.335(2) y
Os1 Cl13 2.341(2) y
Os2 F21 1.953(4) y
Os2 F22 2.054(4) y
Os2 Cl24 2.288(3) y
Os2 Cl21 2.316(2) y
Os2 Cl22 2.322(2) y
Os2 Cl23 2.335(2) y
CM1 NB 1.476(11) y
CM1 NA 1.479(11) y
CM1 HM1A 0.93(8) ?
CM1 HM1B 0.99(13) ?
NA C1A 1.341(10) y
NA C5A 1.349(11) y
C1A C2A 1.365(14) y
C1A H1A 1.00(8) ?
C2A C3A 1.371(15) y
C2A H2A 0.91(12) ?
C3A C4A 1.380(14) y
C3A H3A 0.95(10) ?
C4A C5A 1.367(13) y
C4A H4A 1.02(10) ?
C5A H5A 0.80(9) ?
NB C1B 1.336(10) y
NB C5B 1.348(10) y
C1B C2B 1.356(12) y
C1B H1B 0.93 ?
C2B C3B 1.364(13) y
C2B H2B 0.90(11) ?
C3B C4B 1.376(12) y
C3B H3B 0.86(8) ?
C4B C5B 1.384(12) y
C4B H4B 0.96(9) ?
C5B H5B 0.96(7) ?
CM2 NC 1.457(10) y
CM2 ND 1.489(10) y
CM2 HM2A 0.85(10) ?
CM2 HM2B 0.99(8) ?
NC C5C 1.342(11) y
NC C1C 1.349(10) y
C1C C2C 1.377(13) y
C1C H1C 0.94(8) ?
C2C C3C 1.352(13) y
C2C H2C 1.03(8) ?
C3C C4C 1.379(13) y
C3C H3C 1.14(10) ?
C4C C5C 1.362(13) y
C4C H4C 0.97(10) ?
C5C H5C 0.87(7) ?
ND C1D 1.351(11) y
ND C5D 1.361(11) y
C1D C2D 1.348(13) y
C1D H1D 0.89(9) ?
C2D C3D 1.363(15) y
C2D H2D 0.76(8) ?
C3D C4D 1.360(15) y
C3D H3D 0.93(10) ?
C4D C5D 1.355(13) y
C4D H4D 0.85(10) ?
C5D H5D 0.86(10) ?
